data_4084498
loop_
_publ_author_name
'Lips, Felicitas'
'Mansikkam\"aki, Akseli'
'Fettinger, James C.'
'Tuononen, Heikki M.'
'Power, Philip P.'

_publ_section_title
;
 Reactions of Alkenes and Alkynes with an Acyclic Silylene and Heavier
 Tetrylenes under Ambient Conditions
;
_journal_issue 21
_journal_name_full Organometallics
_journal_page_first 6253
_journal_paper_doi 10.1021/om500947x
_journal_volume 33
_journal_year 2014
_chemical_formula_moiety '[C68 H80 S2 Si][C7 H8]0.5'
_chemical_formula_sum 'C71.5 H84 S2 Si'
_chemical_formula_weight 1035.59
_chemical_name_systematic
; 
 ? 
;
_space_group_crystal_system orthorhombic
_space_group_IT_number 56
_space_group_name_Hall '-P 2ab 2ac'
_space_group_name_H-M_alt 'P c c n'
_symmetry_space_group_name_Hall '-P 2ab 2ac'
_symmetry_space_group_name_H-M 'P c c n'
_atom_sites_solution_hydrogens geom
_audit_creation_method SHELXL-2013
_cell_angle_alpha 90
_cell_angle_beta 90
_cell_angle_gamma 90
_cell_formula_units_Z 4
_cell_length_a 13.6276(4)
_cell_length_b 17.5356(7)
_cell_length_c 25.4348(8)
_cell_measurement_reflns_used 9917
_cell_measurement_temperature 90(2)
_cell_measurement_theta_max 71.28
_cell_measurement_theta_min 7.97
_cell_volume 6078.1(4)
_computing_cell_refinement 'SAINT (7.68A) (Bruker, 2009)'
_computing_data_collection 'Apex2 (2013.6-2) (Bruker, 2013)'
_computing_data_reduction 'SAINT (7.68A) (Bruker, 2009)'
_computing_molecular_graphics 'Bruker SHELXTL'
_computing_publication_material 'Bruker SHELXTL'
_computing_structure_refinement 'SHELXL-2013 (Sheldrick, 2013)'
_computing_structure_solution 'SHELXT (Sheldrick, 2013)'
_diffrn_ambient_temperature 90(2)
_diffrn_measured_fraction_theta_full 0.995
_diffrn_measured_fraction_theta_max 0.993
_diffrn_measurement_device_type 'Bruker APEX-II CCD'
_diffrn_measurement_method '\f and \w scans'
_diffrn_radiation_type CuK\a
_diffrn_radiation_wavelength 1.54178
_diffrn_reflns_av_R_equivalents 0.0234
_diffrn_reflns_av_unetI/netI 0.0363
_diffrn_reflns_Laue_measured_fraction_full 0.995
_diffrn_reflns_Laue_measured_fraction_max 0.993
_diffrn_reflns_limit_h_max 16
_diffrn_reflns_limit_h_min -16
_diffrn_reflns_limit_k_max 21
_diffrn_reflns_limit_k_min -21
_diffrn_reflns_limit_l_max 30
_diffrn_reflns_limit_l_min -30
_diffrn_reflns_number 10634
_diffrn_reflns_point_group_measured_fraction_full 0.995
_diffrn_reflns_point_group_measured_fraction_max 0.993
_diffrn_reflns_theta_full 67.679
_diffrn_reflns_theta_max 69.129
_diffrn_reflns_theta_min 7.964
_exptl_absorpt_coefficient_mu 1.276
_exptl_absorpt_correction_T_max 0.9237
_exptl_absorpt_correction_T_min 0.7745
_exptl_absorpt_correction_type multi-scan
_exptl_absorpt_process_details 'TWINABS V2012/1 (Sheldrick, 2012)'
_exptl_crystal_colour Colorless
_exptl_crystal_density_diffrn 1.132
_exptl_crystal_description Plate
_exptl_crystal_F_000 2236
_exptl_crystal_size_max 0.105
_exptl_crystal_size_mid 0.078
_exptl_crystal_size_min 0.069
_refine_diff_density_max 0.465
_refine_diff_density_min -0.318
_refine_diff_density_rms 0.043
_refine_ls_extinction_method none
_refine_ls_goodness_of_fit_ref 1.046
_refine_ls_hydrogen_treatment constr
_refine_ls_matrix_type full
_refine_ls_number_parameters 369
_refine_ls_number_reflns 5628
_refine_ls_number_restraints 6
_refine_ls_restrained_S_all 1.050
_refine_ls_R_factor_all 0.0579
_refine_ls_R_factor_gt 0.0495
_refine_ls_shift/su_max 0.001
_refine_ls_shift/su_mean 0.000
_refine_ls_structure_factor_coef Fsqd
_refine_ls_weighting_details 'w=1/[\s^2^(Fo^2^)+(0.0635P)^2^+3.4350P] where P=(Fo^2^+2Fc^2^)/3'
_refine_ls_weighting_scheme calc
_refine_ls_wR_factor_gt 0.1268
_refine_ls_wR_factor_ref 0.1319
_reflns_Friedel_coverage 0.000
_reflns_number_gt 4830
_reflns_number_total 5628
_reflns_threshold_expression 'I > 2\s(I)'
_cod_data_source_file om500947x_si_002.cif
_cod_data_source_block FL125TW24
_cod_depositor_comments
;
The following automatic conversions were performed:

'_exptl_absorpt_correction_type' value 'Multi-scan' changed to
'multi-scan' according to
/home/saulius/struct/COD-crude-data--automatic-downloads/rss-feeds/ACS/lib/dictionaries/cif_core.dic
dictionary named 'cif_core.dic' version 2.4.2 from 2011-04-26.

Automatic conversion script
Id: cif_fix_values 2827 2014-09-09 07:05:25Z andrius 

 Adding full bibliography for 4084498--4084500.cif.
;
_cod_original_formula_sum 'C71.50 H84 S2 Si'
_cod_database_code 4084498
_shelx_space_group_comment
; 
The symmetry employed for this shelxl refinement is uniquely defined 
by the following loop, which should always be used as a source of 
symmetry information in preference to the above space-group names. 
They are only intended as comments. 
;
_shelx_estimated_absorpt_t_min 0.878
_shelx_estimated_absorpt_t_max 0.917
_shelxl_version_number 2013-4

loop_
_space_group_symop_operation_xyz
'x, y, z'
'x+1/2, -y, -z+1/2'
'-x, y+1/2, -z+1/2'
'-x+1/2, -y+1/2, z'
'-x, -y, -z'
'-x-1/2, y, z-1/2'
'x, -y-1/2, z-1/2'
'x-1/2, y-1/2, -z'

loop_
_atom_site_label
_atom_site_type_symbol
_atom_site_fract_x
_atom_site_fract_y
_atom_site_fract_z
_atom_site_U_iso_or_equiv
_atom_site_adp_type
_atom_site_occupancy
_atom_site_site_symmetry_order
_atom_site_calc_flag
_atom_site_refinement_flags_posn
_atom_site_refinement_flags_adp
_atom_site_refinement_flags_occupancy
_atom_site_disorder_assembly
_atom_site_disorder_group
S1 S 0.12883(3) 0.21637(3) 0.33600(2) 0.03166(14) Uani 1 1 d . . . . .
Si1 Si 0.2500 0.2500 0.38331(3) 0.02901(18) Uani 1 2 d S T P . .
C1 C 0.03918(13) 0.28690(11) 0.35450(7) 0.0289(4) Uani 1 1 d . . . . .
C2 C -0.04783(13) 0.26149(12) 0.37840(8) 0.0316(4) Uani 1 1 d . . . . .
C3 C -0.11936(15) 0.31587(13) 0.39033(10) 0.0422(5) Uani 1 1 d . . . . .
H3 H -0.1788 0.3000 0.4065 0.051 Uiso 1 1 calc R U . . .
C4 C -0.10559(15) 0.39190(14) 0.37915(11) 0.0472(6) Uani 1 1 d . . . . .
H4 H -0.1538 0.4282 0.3892 0.057 Uiso 1 1 calc R U . . .
C5 C -0.02122(15) 0.41558(12) 0.35319(9) 0.0377(5) Uani 1 1 d . . . . .
H5 H -0.0135 0.4678 0.3443 0.045 Uiso 1 1 calc R U . . .
C6 C 0.05221(13) 0.36367(12) 0.34006(7) 0.0300(4) Uani 1 1 d . . . . .
C7 C -0.07040(13) 0.17873(12) 0.38894(8) 0.0345(4) Uani 1 1 d . . . . .
C8 C -0.10361(15) 0.13174(13) 0.34756(9) 0.0394(5) Uani 1 1 d . . . . .
C9 C -0.12928(17) 0.05655(14) 0.35882(11) 0.0511(6) Uani 1 1 d . . . . .
H9 H -0.1515 0.0245 0.3312 0.061 Uiso 1 1 calc R U . . .
C10 C -0.12321(18) 0.02763(15) 0.40891(12) 0.0593(7) Uani 1 1 d . . . . .
H10 H -0.1416 -0.0237 0.4157 0.071 Uiso 1 1 calc R U . . .
C11 C -0.09029(17) 0.07340(15) 0.44912(11) 0.0522(6) Uani 1 1 d . . . . .
H11 H -0.0856 0.0531 0.4836 0.063 Uiso 1 1 calc R U . . .
C12 C -0.06376(14) 0.14880(13) 0.44025(9) 0.0397(5) Uani 1 1 d . . . . .
C13 C -0.11416(15) 0.15925(13) 0.29116(9) 0.0409(5) Uani 1 1 d . . . . .
H13 H -0.0937 0.2140 0.2898 0.049 Uiso 1 1 calc R U . . .
C14 C -0.04847(18) 0.11406(17) 0.25369(10) 0.0576(7) Uani 1 1 d . . . . .
H14A H 0.0197 0.1168 0.2658 0.086 Uiso 1 1 calc R U . . .
H14B H -0.0532 0.1357 0.2183 0.086 Uiso 1 1 calc R U . . .
H14C H -0.0698 0.0607 0.2530 0.086 Uiso 1 1 calc R U . . .
C15 C -0.22115(15) 0.15386(14) 0.27209(10) 0.0455(5) Uani 1 1 d . . . . .
H15A H -0.2264 0.1758 0.2368 0.068 Uiso 1 1 calc R U . . .
H15B H -0.2638 0.1821 0.2962 0.068 Uiso 1 1 calc R U . . .
H15C H -0.2414 0.1002 0.2711 0.068 Uiso 1 1 calc R U . . .
C16 C -0.02929(16) 0.19726(14) 0.48611(9) 0.0430(5) Uani 1 1 d . . . . .
H16 H 0.0073 0.2419 0.4715 0.052 Uiso 1 1 calc R U . . .
C17 C 0.04011(17) 0.15399(16) 0.52292(9) 0.0499(6) Uani 1 1 d . . . . .
H17A H 0.0039 0.1132 0.5407 0.075 Uiso 1 1 calc R U . . .
H17B H 0.0669 0.1892 0.5491 0.075 Uiso 1 1 calc R U . . .
H17C H 0.0939 0.1318 0.5024 0.075 Uiso 1 1 calc R U . . .
C18 C -0.1164(2) 0.22789(19) 0.51809(12) 0.0668(8) Uani 1 1 d . . . . .
H18A H -0.1566 0.2611 0.4958 0.100 Uiso 1 1 calc R U . . .
H18B H -0.0919 0.2570 0.5482 0.100 Uiso 1 1 calc R U . . .
H18C H -0.1563 0.1851 0.5306 0.100 Uiso 1 1 calc R U . . .
C19 C 0.13727(13) 0.39114(11) 0.30740(8) 0.0314(4) Uani 1 1 d . . . . .
C20 C 0.20994(14) 0.43963(12) 0.32810(8) 0.0333(4) Uani 1 1 d . . . . .
C21 C 0.28630(15) 0.46384(12) 0.29498(9) 0.0382(5) Uani 1 1 d . . . . .
H21 H 0.3367 0.4955 0.3088 0.046 Uiso 1 1 calc R U . . .
C22 C 0.28950(15) 0.44264(13) 0.24323(9) 0.0409(5) Uani 1 1 d . . . . .
H22 H 0.3421 0.4591 0.2215 0.049 Uiso 1 1 calc R U . . .
C23 C 0.21604(16) 0.39727(13) 0.22270(8) 0.0398(5) Uani 1 1 d . . . . .
H23 H 0.2182 0.3839 0.1865 0.048 Uiso 1 1 calc R U . . .
C24 C 0.13903(15) 0.37058(12) 0.25348(8) 0.0349(4) Uani 1 1 d . . . . .
C25 C 0.20754(15) 0.47151(12) 0.38365(8) 0.0359(5) Uani 1 1 d . . . . .
H25 H 0.1585 0.4415 0.4043 0.043 Uiso 1 1 calc R U . . .
C26 C 0.30685(16) 0.46630(14) 0.41225(9) 0.0436(5) Uani 1 1 d . . . . .
H26A H 0.3321 0.4141 0.4097 0.065 Uiso 1 1 calc R U . . .
H26B H 0.2981 0.4799 0.4493 0.065 Uiso 1 1 calc R U . . .
H26C H 0.3536 0.5016 0.3959 0.065 Uiso 1 1 calc R U . . .
C27 C 0.17393(18) 0.55511(14) 0.38298(9) 0.0472(5) Uani 1 1 d . . . . .
H27A H 0.2195 0.5853 0.3616 0.071 Uiso 1 1 calc R U . . .
H27B H 0.1730 0.5750 0.4190 0.071 Uiso 1 1 calc R U . . .
H27C H 0.1079 0.5583 0.3679 0.071 Uiso 1 1 calc R U . . .
C28 C 0.05605(16) 0.32601(13) 0.22816(8) 0.0400(5) Uani 1 1 d . . . . .
H28 H 0.0248 0.2944 0.2562 0.048 Uiso 1 1 calc R U . . .
C29 C 0.0904(2) 0.27202(17) 0.18507(10) 0.0583(7) Uani 1 1 d . . . . .
H29A H 0.1174 0.3016 0.1558 0.087 Uiso 1 1 calc R U . . .
H29B H 0.0348 0.2416 0.1726 0.087 Uiso 1 1 calc R U . . .
H29C H 0.1412 0.2381 0.1991 0.087 Uiso 1 1 calc R U . . .
C30 C -0.02233(17) 0.38124(15) 0.20730(10) 0.0509(6) Uani 1 1 d . . . . .
H30A H -0.0457 0.4137 0.2361 0.076 Uiso 1 1 calc R U . . .
H30B H -0.0775 0.3521 0.1929 0.076 Uiso 1 1 calc R U . . .
H30C H 0.0061 0.4132 0.1796 0.076 Uiso 1 1 calc R U . . .
C31 C 0.2272(12) 0.2842(11) 0.4502(5) 0.039(4) Uani 0.5 1 d . . P A 1
H31 H 0.2109 0.3238 0.4742 0.046 Uiso 0.5 1 calc R U P A 1
C32 C 0.2735(12) 0.2174(12) 0.4465(6) 0.055(6) Uani 0.5 1 d . . P A 1
C33 C 0.31827(18) 0.18274(15) 0.49590(8) 0.0323(8) Uani 0.5 1 d G . P A 1
C34 C 0.3959(2) 0.13209(17) 0.48973(8) 0.0355(9) Uani 0.5 1 d G . P A 1
H34 H 0.4223 0.1229 0.4558 0.043 Uiso 0.5 1 calc R U P A 1
C35 C 0.4348(2) 0.09489(17) 0.53325(12) 0.0591(11) Uani 0.5 1 d G U P A 1
H35 H 0.4878 0.0603 0.5290 0.071 Uiso 0.5 1 calc R U P A 1
C36 C 0.3961(2) 0.10834(18) 0.58295(9) 0.0495(12) Uani 0.5 1 d G . P A 1
H36 H 0.4227 0.0829 0.6127 0.059 Uiso 0.5 1 calc R U P A 1
C37 C 0.3185(2) 0.15899(18) 0.58913(7) 0.0475(12) Uani 0.5 1 d G . P A 1
H37 H 0.2920 0.1682 0.6231 0.057 Uiso 0.5 1 calc R U P A 1
C38 C 0.27957(17) 0.19619(16) 0.54561(9) 0.0380(9) Uani 0.5 1 d G . P A 1
H38 H 0.2265 0.2308 0.5498 0.046 Uiso 0.5 1 calc R U P A 1
C41 C 0.5054(9) -0.0070(6) 0.4936(6) 0.090(4) Uiso 0.25 1 d G . P B -3
C42 C 0.5186(7) 0.0692(6) 0.5070(5) 0.098(5) Uiso 0.25 1 d G . P B -3
H42 H 0.5775 0.0947 0.4976 0.117 Uiso 0.25 1 calc R U P B -3
C43 C 0.4456(8) 0.1080(5) 0.5343(4) 0.0613(13) Uiso 0.25 1 d G U P B -3
H43 H 0.4546 0.1600 0.5434 0.074 Uiso 0.25 1 calc R U P B -3
C44 C 0.3594(7) 0.0706(7) 0.5481(4) 0.099(5) Uiso 0.25 1 d G . P B -3
H44 H 0.3095 0.0971 0.5667 0.119 Uiso 0.25 1 calc R U P B -3
C45 C 0.3462(7) -0.0056(7) 0.5347(5) 0.122(6) Uiso 0.25 1 d G . P B -3
H45 H 0.2873 -0.0311 0.5441 0.147 Uiso 0.25 1 calc R U P B -3
C46 C 0.4192(10) -0.0443(5) 0.5074(6) 0.120(6) Uiso 0.25 1 d G . P B -3
H46 H 0.4102 -0.0964 0.4983 0.143 Uiso 0.25 1 calc R U P B -3
C47 C 0.5792(16) -0.0392(13) 0.4698(8) 0.126(7) Uiso 0.25 1 d . . P B -3
H47A H 0.6360 -0.0050 0.4708 0.189 Uiso 0.25 1 calc R U P B -3
H47B H 0.5614 -0.0497 0.4332 0.189 Uiso 0.25 1 calc R U P B -3
H47C H 0.5955 -0.0871 0.4876 0.189 Uiso 0.25 1 calc R U P B -3

loop_
_atom_site_aniso_label
_atom_site_aniso_U_11
_atom_site_aniso_U_22
_atom_site_aniso_U_33
_atom_site_aniso_U_23
_atom_site_aniso_U_13
_atom_site_aniso_U_12
S1 0.0224(2) 0.0382(3) 0.0344(3) -0.00497(19) -0.00149(17) 0.00609(18)
Si1 0.0207(3) 0.0383(4) 0.0280(4) 0.000 0.000 0.0069(3)
C1 0.0203(9) 0.0391(11) 0.0273(9) -0.0043(8) -0.0042(7) 0.0059(7)
C2 0.0203(9) 0.0392(11) 0.0352(10) -0.0030(8) -0.0045(7) 0.0015(8)
C3 0.0202(10) 0.0427(13) 0.0635(14) -0.0022(10) 0.0060(9) 0.0006(8)
C4 0.0237(10) 0.0386(12) 0.0793(17) -0.0013(11) 0.0074(10) 0.0081(9)
C5 0.0258(10) 0.0348(11) 0.0524(12) 0.0011(9) -0.0012(8) 0.0040(8)
C6 0.0223(9) 0.0375(11) 0.0302(9) -0.0008(8) -0.0050(7) 0.0028(8)
C7 0.0174(9) 0.0385(11) 0.0474(11) -0.0009(9) -0.0031(8) 0.0027(8)
C8 0.0226(10) 0.0399(12) 0.0557(13) -0.0066(10) -0.0090(9) 0.0042(8)
C9 0.0363(12) 0.0406(13) 0.0765(17) -0.0076(12) -0.0221(11) 0.0020(10)
C10 0.0441(14) 0.0383(13) 0.096(2) 0.0113(13) -0.0274(13) -0.0045(10)
C11 0.0344(12) 0.0526(15) 0.0694(16) 0.0179(12) -0.0170(11) -0.0048(10)
C12 0.0225(10) 0.0474(13) 0.0491(12) 0.0056(10) -0.0051(8) -0.0003(9)
C13 0.0292(11) 0.0437(12) 0.0499(12) -0.0122(10) -0.0079(9) 0.0023(9)
C14 0.0375(13) 0.0757(19) 0.0596(15) -0.0280(13) -0.0119(11) 0.0132(12)
C15 0.0324(11) 0.0440(13) 0.0600(14) -0.0059(10) -0.0139(10) 0.0035(9)
C16 0.0300(11) 0.0561(14) 0.0427(12) 0.0053(10) -0.0008(9) -0.0022(10)
C17 0.0374(12) 0.0714(17) 0.0410(12) 0.0094(11) -0.0048(9) -0.0062(11)
C18 0.0484(15) 0.087(2) 0.0650(17) -0.0047(15) 0.0081(13) 0.0085(14)
C19 0.0234(9) 0.0366(11) 0.0343(10) 0.0038(8) -0.0011(7) 0.0076(8)
C20 0.0256(9) 0.0367(11) 0.0376(10) 0.0069(8) -0.0018(8) 0.0051(8)
C21 0.0280(10) 0.0404(12) 0.0463(12) 0.0110(9) -0.0008(8) 0.0020(8)
C22 0.0313(10) 0.0452(12) 0.0461(12) 0.0153(10) 0.0075(9) 0.0091(9)
C23 0.0402(12) 0.0459(13) 0.0334(10) 0.0073(9) 0.0047(8) 0.0123(9)
C24 0.0312(10) 0.0407(12) 0.0329(10) 0.0039(8) -0.0018(8) 0.0092(8)
C25 0.0299(10) 0.0410(12) 0.0368(10) 0.0008(9) -0.0034(8) -0.0025(8)
C26 0.0360(11) 0.0455(13) 0.0492(12) -0.0004(10) -0.0107(9) -0.0038(9)
C27 0.0445(13) 0.0457(13) 0.0513(13) -0.0036(10) -0.0036(10) 0.0068(10)
C28 0.0381(11) 0.0497(13) 0.0323(10) 0.0018(9) -0.0043(8) 0.0033(10)
C29 0.0572(15) 0.0755(19) 0.0421(13) -0.0148(12) -0.0090(11) 0.0060(13)
C30 0.0342(12) 0.0648(16) 0.0538(14) 0.0071(12) -0.0106(10) 0.0008(11)
C31 0.029(7) 0.078(10) 0.009(3) -0.012(4) -0.005(3) 0.021(5)
C32 0.018(7) 0.078(11) 0.069(10) 0.020(7) 0.003(6) 0.002(6)
C33 0.029(2) 0.040(2) 0.0283(19) 0.0015(16) -0.0023(15) -0.0054(16)
C34 0.035(2) 0.039(2) 0.032(2) -0.0002(16) -0.0069(16) 0.0014(17)
C35 0.0603(19) 0.0583(19) 0.0587(18) 0.0013(16) -0.0123(16) -0.0016(17)
C36 0.076(3) 0.038(3) 0.034(2) 0.0095(18) -0.010(2) -0.009(2)
C37 0.050(3) 0.066(3) 0.027(2) 0.0080(19) -0.0020(18) -0.021(2)
C38 0.031(2) 0.049(3) 0.034(2) 0.0000(18) 0.0023(16) -0.0092(18)

loop_
_atom_type_symbol
_atom_type_description
_atom_type_scat_dispersion_real
_atom_type_scat_dispersion_imag
_atom_type_scat_source
C C 0.0181 0.0091 'International Tables Vol C Tables 4.2.6.8 and 6.1.1.4'
H H 0.0000 0.0000 'International Tables Vol C Tables 4.2.6.8 and 6.1.1.4'
Si Si 0.2541 0.3302 'International Tables Vol C Tables 4.2.6.8 and 6.1.1.4'
S S 0.3331 0.5567 'International Tables Vol C Tables 4.2.6.8 and 6.1.1.4'

loop_
_geom_angle_atom_site_label_1
_geom_angle_atom_site_label_2
_geom_angle_atom_site_label_3
_geom_angle
_geom_angle_site_symmetry_1
_geom_angle_site_symmetry_3
C1 S1 Si1 100.86(6) . .
C32 Si1 S1 125.2(6) . .
C32 Si1 S1 118.2(6) 4 .
C31 Si1 S1 124.5(6) 4 .
C31 Si1 S1 119.0(5) . .
C32 Si1 S1 118.2(6) . 4
C32 Si1 S1 125.2(6) 4 4
C31 Si1 S1 119.0(5) 4 4
C31 Si1 S1 124.5(6) . 4
S1 Si1 S1 111.08(4) . 4
C2 C1 C6 121.54(17) . .
C2 C1 S1 117.88(15) . .
C6 C1 S1 120.22(14) . .
C3 C2 C1 117.79(19) . .
C3 C2 C7 118.44(18) . .
C1 C2 C7 123.67(17) . .
C4 C3 C2 121.4(2) . .
C4 C3 H3 119.3 . .
C2 C3 H3 119.3 . .
C3 C4 C5 120.0(2) . .
C3 C4 H4 120.0 . .
C5 C4 H4 120.0 . .
C4 C5 C6 120.9(2) . .
C4 C5 H5 119.6 . .
C6 C5 H5 119.6 . .
C5 C6 C1 118.16(18) . .
C5 C6 C19 118.44(18) . .
C1 C6 C19 123.20(17) . .
C12 C7 C8 119.6(2) . .
C12 C7 C2 120.66(18) . .
C8 C7 C2 119.67(19) . .
C9 C8 C7 118.7(2) . .
C9 C8 C13 118.0(2) . .
C7 C8 C13 123.3(2) . .
C10 C9 C8 121.6(2) . .
C10 C9 H9 119.2 . .
C8 C9 H9 119.2 . .
C9 C10 C11 119.6(2) . .
C9 C10 H10 120.2 . .
C11 C10 H10 120.2 . .
C10 C11 C12 121.3(2) . .
C10 C11 H11 119.3 . .
C12 C11 H11 119.3 . .
C11 C12 C7 119.2(2) . .
C11 C12 C16 119.3(2) . .
C7 C12 C16 121.5(2) . .
C8 C13 C14 111.62(19) . .
C8 C13 C15 111.56(19) . .
C14 C13 C15 109.04(18) . .
C8 C13 H13 108.2 . .
C14 C13 H13 108.2 . .
C15 C13 H13 108.2 . .
C13 C14 H14A 109.5 . .
C13 C14 H14B 109.5 . .
H14A C14 H14B 109.5 . .
C13 C14 H14C 109.5 . .
H14A C14 H14C 109.5 . .
H14B C14 H14C 109.5 . .
C13 C15 H15A 109.5 . .
C13 C15 H15B 109.5 . .
H15A C15 H15B 109.5 . .
C13 C15 H15C 109.5 . .
H15A C15 H15C 109.5 . .
H15B C15 H15C 109.5 . .
C12 C16 C17 112.5(2) . .
C12 C16 C18 111.32(19) . .
C17 C16 C18 109.1(2) . .
C12 C16 H16 107.9 . .
C17 C16 H16 107.9 . .
C18 C16 H16 107.9 . .
C16 C17 H17A 109.5 . .
C16 C17 H17B 109.5 . .
H17A C17 H17B 109.5 . .
C16 C17 H17C 109.5 . .
H17A C17 H17C 109.5 . .
H17B C17 H17C 109.5 . .
C16 C18 H18A 109.5 . .
C16 C18 H18B 109.5 . .
H18A C18 H18B 109.5 . .
C16 C18 H18C 109.5 . .
H18A C18 H18C 109.5 . .
H18B C18 H18C 109.5 . .
C20 C19 C24 120.23(18) . .
C20 C19 C6 121.91(17) . .
C24 C19 C6 117.73(17) . .
C21 C20 C19 118.65(19) . .
C21 C20 C25 117.54(19) . .
C19 C20 C25 123.71(17) . .
C22 C21 C20 121.2(2) . .
C22 C21 H21 119.4 . .
C20 C21 H21 119.4 . .
C21 C22 C23 119.81(19) . .
C21 C22 H22 120.1 . .
C23 C22 H22 120.1 . .
C22 C23 C24 121.9(2) . .
C22 C23 H23 119.1 . .
C24 C23 H23 119.1 . .
C23 C24 C19 118.1(2) . .
C23 C24 C28 119.78(18) . .
C19 C24 C28 121.90(18) . .
C20 C25 C27 110.32(17) . .
C20 C25 C26 113.50(17) . .
C27 C25 C26 108.91(18) . .
C20 C25 H25 108.0 . .
C27 C25 H25 108.0 . .
C26 C25 H25 108.0 . .
C25 C26 H26A 109.5 . .
C25 C26 H26B 109.5 . .
H26A C26 H26B 109.5 . .
C25 C26 H26C 109.5 . .
H26A C26 H26C 109.5 . .
H26B C26 H26C 109.5 . .
C25 C27 H27A 109.5 . .
C25 C27 H27B 109.5 . .
H27A C27 H27B 109.5 . .
C25 C27 H27C 109.5 . .
H27A C27 H27C 109.5 . .
H27B C27 H27C 109.5 . .
C24 C28 C29 113.36(19) . .
C24 C28 C30 109.87(19) . .
C29 C28 C30 110.93(19) . .
C24 C28 H28 107.5 . .
C29 C28 H28 107.5 . .
C30 C28 H28 107.5 . .
C28 C29 H29A 109.5 . .
C28 C29 H29B 109.5 . .
H29A C29 H29B 109.5 . .
C28 C29 H29C 109.5 . .
H29A C29 H29C 109.5 . .
H29B C29 H29C 109.5 . .
C28 C30 H30A 109.5 . .
C28 C30 H30B 109.5 . .
H30A C30 H30B 109.5 . .
C28 C30 H30C 109.5 . .
H30A C30 H30C 109.5 . .
H30B C30 H30C 109.5 . .
C32 C31 Si1 64.3(12) . .
C33 C31 Si1 162.8(10) 4 .
C32 C31 H31 142.9 . .
Si1 C31 H31 151.0 . .
C31 C32 C33 118.8(16) . .
C31 C32 Si1 163(10) 4 .
C31 C32 Si1 71.9(12) . .
C33 C32 Si1 165.7(12) . .
C34 C33 C38 120.0 . .
C34 C33 C32 117.8(7) . .
C38 C33 C32 122.0(7) . .
C33 C34 C35 120.0 . .
C33 C34 H34 120.0 . .
C35 C34 H34 120.0 . .
C36 C35 C34 120.0 . .
C36 C35 H35 120.0 . .
C34 C35 H35 120.0 . .
C35 C36 C37 120.0 . .
C35 C36 H36 120.0 . .
C37 C36 H36 120.0 . .
C36 C37 C38 120.0 . .
C36 C37 H37 120.0 . .
C38 C37 H37 120.0 . .
C37 C38 C33 120.0 . .
C37 C38 H38 120.0 . .
C33 C38 H38 120.0 . .
C47 C41 C42 115.5(14) . .
C47 C41 C46 124.4(14) . .
C42 C41 C46 120.0 . .
C41 C42 C43 120.0 . .
C41 C42 H42 120.0 . .
C43 C42 H42 120.0 . .
C44 C43 C42 120.0 . .
C44 C43 H43 120.0 . .
C42 C43 H43 120.0 . .
C45 C44 C43 120.0 . .
C45 C44 H44 120.0 . .
C43 C44 H44 120.0 . .
C46 C45 C44 120.0 . .
C46 C45 H45 120.0 . .
C44 C45 H45 120.0 . .
C45 C46 C41 120.0 . .
C45 C46 H46 120.0 . .
C41 C46 H46 120.0 . .
C41 C47 H47A 109.5 . .
C41 C47 H47B 109.5 . .
H47A C47 H47B 109.5 . .
C41 C47 H47C 109.5 . .
H47A C47 H47C 109.5 . .
H47B C47 H47C 109.5 . .

loop_
_geom_bond_atom_site_label_1
_geom_bond_atom_site_label_2
_geom_bond_distance
_geom_bond_site_symmetry_2
S1 C1 1.8011(19) .
S1 Si1 2.1265(6) .
Si1 C32 1.737(17) .
Si1 C32 1.737(17) 4
Si1 C31 1.832(14) 4
Si1 C31 1.832(14) .
Si1 S1 2.1266(6) 4
C1 C2 1.405(3) .
C1 C6 1.407(3) .
C2 C3 1.397(3) .
C2 C7 1.507(3) .
C3 C4 1.376(3) .
C3 H3 0.9500 .
C4 C5 1.389(3) .
C4 H4 0.9500 .
C5 C6 1.393(3) .
C5 H5 0.9500 .
C6 C19 1.505(3) .
C7 C12 1.410(3) .
C7 C8 1.411(3) .
C8 C9 1.394(3) .
C8 C13 1.520(3) .
C9 C10 1.374(4) .
C9 H9 0.9500 .
C10 C11 1.375(4) .
C10 H10 0.9500 .
C11 C12 1.389(3) .
C11 H11 0.9500 .
C12 C16 1.518(3) .
C13 C14 1.529(3) .
C13 C15 1.540(3) .
C13 H13 1.0000 .
C14 H14A 0.9800 .
C14 H14B 0.9800 .
C14 H14C 0.9800 .
C15 H15A 0.9800 .
C15 H15B 0.9800 .
C15 H15C 0.9800 .
C16 C17 1.532(3) .
C16 C18 1.536(3) .
C16 H16 1.0000 .
C17 H17A 0.9800 .
C17 H17B 0.9800 .
C17 H17C 0.9800 .
C18 H18A 0.9800 .
C18 H18B 0.9800 .
C18 H18C 0.9800 .
C19 C20 1.408(3) .
C19 C24 1.418(3) .
C20 C21 1.405(3) .
C20 C25 1.520(3) .
C21 C22 1.368(3) .
C21 H21 0.9500 .
C22 C23 1.381(3) .
C22 H22 0.9500 .
C23 C24 1.390(3) .
C23 H23 0.9500 .
C24 C28 1.518(3) .
C25 C27 1.536(3) .
C25 C26 1.539(3) .
C25 H25 1.0000 .
C26 H26A 0.9800 .
C26 H26B 0.9800 .
C26 H26C 0.9800 .
C27 H27A 0.9800 .
C27 H27B 0.9800 .
C27 H27C 0.9800 .
C28 C29 1.522(3) .
C28 C30 1.536(3) .
C28 H28 1.0000 .
C29 H29A 0.9800 .
C29 H29B 0.9800 .
C29 H29C 0.9800 .
C30 H30A 0.9800 .
C30 H30B 0.9800 .
C30 H30C 0.9800 .
C31 C32 1.334(7) .
C31 H31 0.9500 .
C32 C33 1.523(18) .
C33 C34 1.3900 .
C33 C38 1.3900 .
C34 C35 1.3900 .
C34 H34 0.9500 .
C35 C36 1.3900 .
C35 H35 0.9500 .
C36 C37 1.3900 .
C36 H36 0.9500 .
C37 C38 1.3900 .
C37 H37 0.9500 .
C38 H38 0.9500 .
C41 C47 1.30(2) .
C41 C42 1.3900 .
C41 C46 1.3900 .
C42 C43 1.3900 .
C42 H42 0.9500 .
C43 C44 1.3900 .
C43 H43 0.9500 .
C44 C45 1.3900 .
C44 H44 0.9500 .
C45 C46 1.3900 .
C45 H45 0.9500 .
C46 H46 0.9500 .
C47 H47A 0.9800 .
C47 H47B 0.9800 .
C47 H47C 0.9800 .

loop_
_geom_torsion_atom_site_label_1
_geom_torsion_atom_site_label_2
_geom_torsion_atom_site_label_3
_geom_torsion_atom_site_label_4
_geom_torsion
_geom_torsion_site_symmetry_1
_geom_torsion_site_symmetry_4
Si1 S1 C1 C2 -118.21(14) . .
Si1 S1 C1 C6 68.54(15) . .
C6 C1 C2 C3 -3.7(3) . .
S1 C1 C2 C3 -176.87(15) . .
C6 C1 C2 C7 172.65(17) . .
S1 C1 C2 C7 -0.5(2) . .
C1 C2 C3 C4 0.0(3) . .
C7 C2 C3 C4 -176.5(2) . .
C2 C3 C4 C5 3.1(4) . .
C3 C4 C5 C6 -2.7(4) . .
C4 C5 C6 C1 -0.9(3) . .
C4 C5 C6 C19 174.2(2) . .
C2 C1 C6 C5 4.2(3) . .
S1 C1 C6 C5 177.16(14) . .
C2 C1 C6 C19 -170.68(17) . .
S1 C1 C6 C19 2.3(2) . .
C3 C2 C7 C12 -79.0(2) . .
C1 C2 C7 C12 104.7(2) . .
C3 C2 C7 C8 97.6(2) . .
C1 C2 C7 C8 -78.7(2) . .
C12 C7 C8 C9 0.1(3) . .
C2 C7 C8 C9 -176.44(19) . .
C12 C7 C8 C13 179.34(18) . .
C2 C7 C8 C13 2.8(3) . .
C7 C8 C9 C10 0.2(3) . .
C13 C8 C9 C10 -179.1(2) . .
C8 C9 C10 C11 -0.5(4) . .
C9 C10 C11 C12 0.6(4) . .
C10 C11 C12 C7 -0.3(3) . .
C10 C11 C12 C16 179.1(2) . .
C8 C7 C12 C11 -0.1(3) . .
C2 C7 C12 C11 176.45(19) . .
C8 C7 C12 C16 -179.48(18) . .
C2 C7 C12 C16 -2.9(3) . .
C9 C8 C13 C14 -61.7(3) . .
C7 C8 C13 C14 119.1(2) . .
C9 C8 C13 C15 60.5(3) . .
C7 C8 C13 C15 -118.7(2) . .
C11 C12 C16 C17 42.1(3) . .
C7 C12 C16 C17 -138.5(2) . .
C11 C12 C16 C18 -80.6(3) . .
C7 C12 C16 C18 98.7(3) . .
C5 C6 C19 C20 72.0(2) . .
C1 C6 C19 C20 -113.2(2) . .
C5 C6 C19 C24 -104.0(2) . .
C1 C6 C19 C24 70.8(2) . .
C24 C19 C20 C21 -3.1(3) . .
C6 C19 C20 C21 -179.02(17) . .
C24 C19 C20 C25 173.02(18) . .
C6 C19 C20 C25 -2.9(3) . .
C19 C20 C21 C22 1.6(3) . .
C25 C20 C21 C22 -174.80(19) . .
C20 C21 C22 C23 0.7(3) . .
C21 C22 C23 C24 -1.5(3) . .
C22 C23 C24 C19 0.0(3) . .
C22 C23 C24 C28 175.31(19) . .
C20 C19 C24 C23 2.4(3) . .
C6 C19 C24 C23 178.43(17) . .
C20 C19 C24 C28 -172.87(18) . .
C6 C19 C24 C28 3.2(3) . .
C21 C20 C25 C27 73.6(2) . .
C19 C20 C25 C27 -102.6(2) . .
C21 C20 C25 C26 -48.9(3) . .
C19 C20 C25 C26 134.9(2) . .
C23 C24 C28 C29 38.3(3) . .
C19 C24 C28 C29 -146.5(2) . .
C23 C24 C28 C30 -86.4(2) . .
C19 C24 C28 C30 88.7(2) . .
C32 Si1 C31 C32 -126(82) . 4
C31 Si1 C31 C32 -125(83) 4 4
S1 Si1 C31 C32 -14(82) . 4
S1 Si1 C31 C32 137(81) 4 4
C32 Si1 C31 C32 126(82) 4 .
C31 Si1 C31 C32 1.0(17) 4 .
S1 Si1 C31 C32 111.9(5) . .
S1 Si1 C31 C32 -96.3(5) 4 .
C32 Si1 C31 C31 -1.0(17) . 4
C32 Si1 C31 C31 125(83) 4 4
S1 Si1 C31 C31 110.9(13) . 4
S1 Si1 C31 C31 -97.4(15) 4 4
C32 Si1 C31 C33 -139(4) . 4
C32 Si1 C31 C33 -13(78) 4 4
C31 Si1 C31 C33 -138(6) 4 4
S1 Si1 C31 C33 -27(5) . 4
S1 Si1 C31 C33 125(4) 4 4
C32 C31 C32 C31 -153(43) 4 4
C33 C31 C32 C31 -1(20) 4 4
Si1 C31 C32 C31 -167(22) . 4
C31 C31 C32 C32 153(43) 4 4
C33 C31 C32 C32 153(22) 4 4
Si1 C31 C32 C32 -13(21) . 4
C32 C31 C32 C33 -177(22) 4 .
C31 C31 C32 C33 -24(20) 4 .
C33 C31 C32 C33 -24.6(6) 4 .
Si1 C31 C32 C33 169.6(14) . .
C32 C31 C32 Si1 13(21) 4 .
C31 C31 C32 Si1 167(22) 4 .
C33 C31 C32 Si1 165.8(15) 4 .
C32 Si1 C32 C31 53(81) 4 4
C31 Si1 C32 C31 54(82) . 4
S1 Si1 C32 C31 -43(82) . 4
S1 Si1 C32 C31 166(81) 4 4
C31 Si1 C32 C32 -53(81) 4 4
C31 Si1 C32 C32 1.0(16) . 4
S1 Si1 C32 C32 -96.0(16) . 4
S1 Si1 C32 C32 112.8(13) 4 4
C32 Si1 C32 C31 -1.0(16) 4 .
C31 Si1 C32 C31 -54(82) 4 .
S1 Si1 C32 C31 -97.0(5) . .
S1 Si1 C32 C31 111.7(5) 4 .
C32 Si1 C32 C33 -141(7) 4 .
C31 Si1 C32 C33 166(87) 4 .
C31 Si1 C32 C33 -140(6) . .
S1 Si1 C32 C33 123(5) . .
S1 Si1 C32 C33 -29(6) 4 .
C31 C32 C33 C34 153(43) 4 .
C32 C32 C33 C34 -155.6(19) 4 .
C31 C32 C33 C34 -155.3(4) . .
Si1 C32 C33 C34 -19(6) . .
C31 C32 C33 C38 -23(44) 4 .
C32 C32 C33 C38 29(3) 4 .
C31 C32 C33 C38 29.2(9) . .
Si1 C32 C33 C38 165(5) . .
C32 C32 C33 C31 52(41) 4 4
C31 C32 C33 C31 52(43) . 4
Si1 C32 C33 C31 -172(49) . 4
C38 C33 C34 C35 0.0 . .
C31 C33 C34 C35 -174.5(9) 4 .
C32 C33 C34 C35 -175.6(8) . .
C33 C34 C35 C36 0.0 . .
C34 C35 C36 C37 0.0 . .
C35 C36 C37 C38 0.0 . .
C36 C37 C38 C33 0.0 . .
C34 C33 C38 C37 0.0 . .
C31 C33 C38 C37 174.5(9) 4 .
C32 C33 C38 C37 175.4(9) . .
C47 C41 C42 C43 -177.7(18) . .
C46 C41 C42 C43 0.0 . .
C41 C42 C43 C44 0.0 . .
C42 C43 C44 C45 0.0 . .
C43 C44 C45 C46 0.0 . .
C44 C45 C46 C41 0.0 . .
C47 C41 C46 C45 177.4(19) . .
C42 C41 C46 C45 0.0 . .
